data_7056006
loop_
_publ_author_name
'Cindri\'c, Marina'
'Bjelopetrovi\'c, Alen'
'Pavlovi\'c, Gordana'
'Damjanovi\'c, Vladimir'
'Lovri\'c, Jasna'
'Matkovi\'c-\<Calogovi\'c, Dubravka'
'Vrdoljak, Vi\<snja'

_publ_section_title
;
 Copper(ii) complexes with benzhydrazone-related ligands: synthesis,
 structural studies and cytotoxicity assay
;
_journal_issue 6
_journal_name_full 'New J. Chem.'
_journal_page_first 2425
_journal_paper_doi 10.1039/C6NJ03827A
_journal_volume 41
_journal_year 2017
_chemical_formula_moiety 'C26 H18 Cu N4 O2'
_chemical_formula_sum 'C26 H18 Cu N4 O2'
_chemical_formula_weight 481.98
_space_group_crystal_system monoclinic
_space_group_IT_number 9
_space_group_name_Hall 'C -2yc'
_space_group_name_H-M_alt 'C 1 c 1'
_symmetry_space_group_name_Hall 'C -2yc'
_symmetry_space_group_name_H-M 'C 1 c 1'
_atom_sites_solution_hydrogens geom
_audit_creation_method SHELXL-2014/7
_audit_update_record
;
2016-12-05 deposited with the CCDC.
2017-02-10 downloaded from the CCDC.
;
_cell_angle_alpha 90
_cell_angle_beta 103.834(6)
_cell_angle_gamma 90
_cell_formula_units_Z 4
_cell_length_a 17.7697(10)
_cell_length_b 10.7634(7)
_cell_length_c 11.4808(6)
_cell_measurement_reflns_used 1257
_cell_measurement_temperature 296(2)
_cell_measurement_theta_max 23.8620
_cell_measurement_theta_min 4.4630
_cell_volume 2132.1(2)
_computing_cell_refinement
;
CrysAlisPro, Agilent Technologies,
Version 1.171.37.35 
;
_computing_data_collection
;
CrysAlisPro, Agilent Technologies,
Version 1.171.37.35 (
;
_computing_data_reduction
;
CrysAlisPro, Agilent Technologies,
Version 1.171.37.35 
;
_computing_molecular_graphics 'MERCURY 3.7. (CCDC, 2015)'
_computing_publication_material 'SHELXL-2014 (Sheldrick, 2014)'
_computing_structure_refinement 'SHELXL-2014/7 (Sheldrick, 2014)'
_computing_structure_solution 'SHELXT-2014/7 (Sheldrick, 2014)'
_diffrn_ambient_temperature 296(2)
_diffrn_measured_fraction_theta_full 0.994
_diffrn_measured_fraction_theta_max 0.995
_diffrn_measurement_device_type 'Xcalibur, Sapphire3'
_diffrn_measurement_method '\w scans'
_diffrn_radiation_type MoK\a
_diffrn_radiation_wavelength 0.71073
_diffrn_reflns_av_R_equivalents 0.0447
_diffrn_reflns_av_unetI/netI 0.0848
_diffrn_reflns_Laue_measured_fraction_full 0.994
_diffrn_reflns_Laue_measured_fraction_max 0.995
_diffrn_reflns_limit_h_max 22
_diffrn_reflns_limit_h_min -22
_diffrn_reflns_limit_k_max 6
_diffrn_reflns_limit_k_min -13
_diffrn_reflns_limit_l_max 14
_diffrn_reflns_limit_l_min -8
_diffrn_reflns_number 5282
_diffrn_reflns_point_group_measured_fraction_full 0.995
_diffrn_reflns_point_group_measured_fraction_max 0.996
_diffrn_reflns_theta_full 25.242
_diffrn_reflns_theta_max 26.995
_diffrn_reflns_theta_min 4.205
_diffrn_source 'Enhance (Mo) X-ray Source'
_exptl_absorpt_coefficient_mu 1.057
_exptl_absorpt_correction_T_max 1.00000
_exptl_absorpt_correction_T_min 0.93423
_exptl_absorpt_process_details
;
CrysAlisPro, Agilent Technologies,
Version 1.171.37.35 (release 13-08-2014 CrysAlis171 .NET)
(compiled Aug 13 2014,18:06:01)
Empirical absorption correction using spherical harmonics,
 implemented in SCALE3 ABSPACK scaling algorithm.
;
_exptl_crystal_colour 'dark green'
_exptl_crystal_density_diffrn 1.501
_exptl_crystal_description prism
_exptl_crystal_F_000 988
_exptl_crystal_size_max 0.22
_exptl_crystal_size_mid 0.21
_exptl_crystal_size_min 0.17
_refine_diff_density_max 0.655
_refine_diff_density_min -0.373
_refine_diff_density_rms 0.073
_refine_ls_abs_structure_details
;
 Refined as an inversion twin.
;
_refine_ls_abs_structure_Flack 0.44(4)
_refine_ls_extinction_method none
_refine_ls_goodness_of_fit_ref 1.050
_refine_ls_hydrogen_treatment constr
_refine_ls_matrix_type full
_refine_ls_number_parameters 299
_refine_ls_number_reflns 2969
_refine_ls_number_restraints 2
_refine_ls_restrained_S_all 1.049
_refine_ls_R_factor_all 0.0894
_refine_ls_R_factor_gt 0.0633
_refine_ls_shift/su_max 0.000
_refine_ls_shift/su_mean 0.000
_refine_ls_structure_factor_coef Fsqd
_refine_ls_weighting_details 'w=1/[\s^2^(Fo^2^)+(0.0465P)^2^] where P=(Fo^2^+2Fc^2^)/3'
_refine_ls_weighting_scheme calc
_refine_ls_wR_factor_gt 0.1051
_refine_ls_wR_factor_ref 0.1139
_reflns_Friedel_coverage 0.998
_reflns_Friedel_fraction_full 0.995
_reflns_Friedel_fraction_max 0.996
_reflns_number_gt 2296
_reflns_number_total 2969
_reflns_threshold_expression 'I > 2\s(I)'
_cod_data_source_file c6nj03827a2.cif
_cod_data_source_block 1phen
_cod_depositor_comments 'Adding full bibliography for 7056006--7056012.cif.'
_cod_database_code 7056006
_shelx_shelxl_version_number 2014/7
_shelx_space_group_comment
;
The symmetry employed for this shelxl refinement is uniquely defined
by the following loop, which should always be used as a source of
symmetry information in preference to the above space-group names.
They are only intended as comments.
;

loop_
_space_group_symop_operation_xyz
'x, y, z'
'x, -y, z+1/2'
'x+1/2, y+1/2, z'
'x+1/2, -y+1/2, z+1/2'

loop_
_atom_site_label
_atom_site_type_symbol
_atom_site_fract_x
_atom_site_fract_y
_atom_site_fract_z
_atom_site_U_iso_or_equiv
_atom_site_adp_type
_atom_site_occupancy
_atom_site_site_symmetry_order
_atom_site_calc_flag
_atom_site_refinement_flags_posn
_atom_site_refinement_flags_adp
Cu1 Cu 0.52875(7) 0.20935(7) 0.47893(10) 0.0363(2) Uani 1 1 d . .
N1 N 0.5096(3) 0.0544(6) 0.5485(5) 0.0353(14) Uani 1 1 d . .
N2 N 0.4452(4) -0.0112(6) 0.4818(6) 0.0409(15) Uani 1 1 d . .
N3 N 0.5493(3) 0.3729(6) 0.4076(5) 0.0352(14) Uani 1 1 d . .
N4 N 0.4609(4) 0.3431(6) 0.5678(6) 0.0357(15) Uani 1 1 d . .
O1 O 0.4436(3) 0.1475(5) 0.3462(5) 0.0416(13) Uani 1 1 d . .
O2 O 0.6313(3) 0.2214(5) 0.5832(5) 0.0504(15) Uani 1 1 d . .
C1 C 0.4178(4) 0.0440(7) 0.3791(7) 0.0353(16) Uani 1 1 d . .
C2 C 0.3547(4) -0.0222(7) 0.2957(6) 0.0361(17) Uani 1 1 d . .
C3 C 0.3294(4) 0.0154(8) 0.1772(7) 0.049(2) Uani 1 1 d . .
H3 H 0.3500 0.0868 0.1513 0.059 Uiso 1 1 calc R U
C4 C 0.2741(5) -0.0522(10) 0.0974(8) 0.061(3) Uani 1 1 d . .
H4 H 0.2594 -0.0273 0.0176 0.073 Uiso 1 1 calc R U
C5 C 0.2408(5) -0.1543(10) 0.1328(9) 0.061(3) Uani 1 1 d . .
H5 H 0.2032 -0.1985 0.0783 0.073 Uiso 1 1 calc R U
C6 C 0.2636(4) -0.1919(7) 0.2517(9) 0.053(2) Uani 1 1 d . .
H6 H 0.2412 -0.2615 0.2775 0.064 Uiso 1 1 calc R U
C7 C 0.3189(4) -0.1265(8) 0.3302(7) 0.0440(19) Uani 1 1 d . .
H7 H 0.3334 -0.1523 0.4097 0.053 Uiso 1 1 calc R U
C8 C 0.5447(5) 0.0116(7) 0.6502(7) 0.0435(18) Uani 1 1 d . .
H8 H 0.5228 -0.0562 0.6800 0.052 Uiso 1 1 calc R U
C9 C 0.6151(4) 0.0602(7) 0.7216(7) 0.0399(18) Uani 1 1 d . .
C10 C 0.6559(4) 0.1595(8) 0.6815(7) 0.0391(18) Uani 1 1 d . .
C11 C 0.7289(4) 0.1913(9) 0.7569(8) 0.051(2) Uani 1 1 d . .
H11 H 0.7582 0.2523 0.7311 0.062 Uiso 1 1 calc R U
C12 C 0.7578(5) 0.1370(10) 0.8647(9) 0.065(3) Uani 1 1 d . .
H12 H 0.8055 0.1624 0.9114 0.078 Uiso 1 1 calc R U
C13 C 0.7165(6) 0.0426(11) 0.9067(8) 0.071(3) Uani 1 1 d . .
H13 H 0.7355 0.0064 0.9815 0.086 Uiso 1 1 calc R U
C14 C 0.6479(6) 0.0060(10) 0.8346(8) 0.064(3) Uani 1 1 d . .
H14 H 0.6210 -0.0581 0.8609 0.077 Uiso 1 1 calc R U
C15 C 0.5939(4) 0.3876(9) 0.3328(7) 0.047(2) Uani 1 1 d . .
H15 H 0.6122 0.3173 0.3013 0.056 Uiso 1 1 calc R U
C16 C 0.6155(5) 0.5065(9) 0.2977(8) 0.052(2) Uani 1 1 d . .
H16 H 0.6466 0.5139 0.2435 0.062 Uiso 1 1 calc R U
C17 C 0.5900(5) 0.6083(10) 0.3448(8) 0.051(3) Uani 1 1 d . .
H17 H 0.6042 0.6868 0.3240 0.061 Uiso 1 1 calc R U
C18 C 0.5421(4) 0.5963(8) 0.4248(7) 0.0400(19) Uani 1 1 d . .
C19 C 0.5120(5) 0.7008(7) 0.4773(12) 0.053(3) Uani 1 1 d . .
H19 H 0.5251 0.7809 0.4589 0.063 Uiso 1 1 calc R U
C20 C 0.4656(5) 0.6849(8) 0.5519(9) 0.053(2) Uani 1 1 d . .
H20 H 0.4456 0.7545 0.5820 0.064 Uiso 1 1 calc R U
C21 C 0.4460(5) 0.5659(8) 0.5862(8) 0.041(2) Uani 1 1 d . .
C22 C 0.3998(5) 0.5437(9) 0.6674(8) 0.052(2) Uani 1 1 d . .
H22 H 0.3795 0.6100 0.7019 0.062 Uiso 1 1 calc R U
C23 C 0.3849(5) 0.4269(9) 0.6953(7) 0.052(2) Uani 1 1 d . .
H23 H 0.3537 0.4120 0.7483 0.063 Uiso 1 1 calc R U
C24 C 0.4163(4) 0.3279(8) 0.6447(7) 0.046(2) Uani 1 1 d . .
H24 H 0.4056 0.2475 0.6657 0.055 Uiso 1 1 calc R U
C25 C 0.4737(4) 0.4601(7) 0.5374(6) 0.0341(17) Uani 1 1 d . .
C26 C 0.5238(5) 0.4765(6) 0.4542(7) 0.037(2) Uani 1 1 d . .

loop_
_atom_site_aniso_label
_atom_site_aniso_U_11
_atom_site_aniso_U_22
_atom_site_aniso_U_33
_atom_site_aniso_U_23
_atom_site_aniso_U_13
_atom_site_aniso_U_12
Cu1 0.0426(4) 0.0273(4) 0.0391(4) 0.0004(6) 0.0097(3) -0.0008(6)
N1 0.039(3) 0.030(3) 0.035(3) 0.000(3) 0.006(3) -0.001(3)
N2 0.052(4) 0.028(3) 0.041(3) -0.003(3) 0.008(3) 0.002(3)
N3 0.042(4) 0.026(3) 0.036(3) 0.002(3) 0.007(3) -0.004(3)
N4 0.039(3) 0.032(3) 0.037(3) 0.001(3) 0.012(3) -0.005(3)
O1 0.050(3) 0.031(3) 0.041(3) 0.003(3) 0.005(3) -0.007(3)
O2 0.052(3) 0.040(3) 0.057(4) 0.013(3) 0.008(3) -0.008(3)
C1 0.040(4) 0.031(4) 0.038(4) -0.005(4) 0.014(3) 0.008(3)
C2 0.036(4) 0.033(4) 0.038(4) -0.009(3) 0.006(3) 0.003(3)
C3 0.050(5) 0.055(5) 0.044(4) 0.000(4) 0.015(4) -0.005(4)
C4 0.056(5) 0.076(7) 0.044(5) -0.009(5) -0.002(4) -0.007(5)
C5 0.040(5) 0.079(7) 0.061(6) -0.019(6) 0.007(4) -0.008(5)
C6 0.043(4) 0.040(5) 0.078(6) -0.008(5) 0.017(4) -0.005(4)
C7 0.043(4) 0.045(5) 0.043(4) -0.004(4) 0.008(4) 0.001(4)
C8 0.057(5) 0.030(4) 0.044(4) 0.004(4) 0.012(4) 0.002(4)
C9 0.045(4) 0.037(4) 0.037(4) 0.001(4) 0.010(4) 0.008(4)
C10 0.036(4) 0.043(5) 0.039(4) -0.003(4) 0.010(4) 0.005(4)
C11 0.035(4) 0.056(6) 0.062(5) -0.006(5) 0.010(4) 0.006(4)
C12 0.043(5) 0.081(7) 0.062(6) -0.016(6) -0.006(5) 0.005(5)
C13 0.068(6) 0.093(9) 0.045(5) 0.009(6) -0.003(5) -0.001(6)
C14 0.070(6) 0.065(6) 0.051(5) 0.014(5) 0.004(5) 0.005(5)
C15 0.042(5) 0.057(6) 0.047(5) 0.009(5) 0.021(4) -0.001(4)
C16 0.058(5) 0.057(6) 0.041(5) 0.018(5) 0.015(4) 0.001(5)
C17 0.047(5) 0.044(6) 0.058(6) 0.020(5) 0.006(5) -0.009(5)
C18 0.033(4) 0.034(4) 0.046(4) 0.010(4) -0.004(4) -0.012(3)
C19 0.056(7) 0.025(3) 0.074(5) 0.001(6) 0.008(7) -0.003(4)
C20 0.046(5) 0.036(5) 0.077(6) -0.014(5) 0.011(5) 0.010(4)
C21 0.040(5) 0.029(5) 0.049(5) -0.007(4) -0.001(4) 0.001(4)
C22 0.044(5) 0.054(6) 0.057(5) -0.012(5) 0.014(4) 0.008(5)
C23 0.048(5) 0.066(6) 0.050(5) -0.008(5) 0.024(4) -0.004(5)
C24 0.041(4) 0.049(5) 0.047(4) -0.002(4) 0.009(4) -0.004(4)
C25 0.030(4) 0.037(4) 0.032(4) 0.003(4) 0.000(3) -0.005(3)
C26 0.040(4) 0.030(4) 0.038(6) 0.009(3) 0.002(4) -0.001(4)

loop_
_atom_type_symbol
_atom_type_description
_atom_type_scat_dispersion_real
_atom_type_scat_dispersion_imag
_atom_type_scat_source
C C 0.0033 0.0016 'International Tables Vol C Tables 4.2.6.8 and 6.1.1.4'
H H 0.0000 0.0000 'International Tables Vol C Tables 4.2.6.8 and 6.1.1.4'
Cu Cu 0.3201 1.2651 'International Tables Vol C Tables 4.2.6.8 and 6.1.1.4'
N N 0.0061 0.0033 'International Tables Vol C Tables 4.2.6.8 and 6.1.1.4'
O O 0.0106 0.0060 'International Tables Vol C Tables 4.2.6.8 and 6.1.1.4'

loop_
_geom_angle_atom_site_label_1
_geom_angle_atom_site_label_2
_geom_angle_atom_site_label_3
_geom_angle
N1 Cu1 O2 92.0(2)
N1 Cu1 O1 81.3(2)
O2 Cu1 O1 158.5(2)
N1 Cu1 N3 179.4(3)
O2 Cu1 N3 87.5(2)
O1 Cu1 N3 99.2(2)
N1 Cu1 N4 101.5(2)
O2 Cu1 N4 101.7(2)
O1 Cu1 N4 99.7(2)
N3 Cu1 N4 78.2(3)
C8 N1 N2 118.3(6)
C8 N1 Cu1 127.0(6)
N2 N1 Cu1 114.4(4)
C1 N2 N1 110.0(6)
C15 N3 C26 118.0(7)
C15 N3 Cu1 124.7(6)
C26 N3 Cu1 116.6(5)
C24 N4 C25 117.0(7)
C24 N4 Cu1 133.2(5)
C25 N4 Cu1 109.7(5)
C1 O1 Cu1 108.8(5)
C10 O2 Cu1 125.3(5)
O1 C1 N2 124.9(7)
O1 C1 C2 119.7(7)
N2 C1 C2 115.4(7)
C3 C2 C7 116.8(7)
C3 C2 C1 120.9(7)
C7 C2 C1 122.2(7)
C4 C3 C2 120.6(8)
C4 C3 H3 119.7
C2 C3 H3 119.7
C5 C4 C3 121.4(9)
C5 C4 H4 119.3
C3 C4 H4 119.3
C4 C5 C6 119.1(8)
C4 C5 H5 120.5
C6 C5 H5 120.5
C7 C6 C5 119.7(8)
C7 C6 H6 120.2
C5 C6 H6 120.2
C6 C7 C2 122.4(8)
C6 C7 H7 118.8
C2 C7 H7 118.8
N1 C8 C9 124.5(7)
N1 C8 H8 117.7
C9 C8 H8 117.7
C14 C9 C8 119.3(8)
C14 C9 C10 118.3(8)
C8 C9 C10 122.3(7)
O2 C10 C11 118.5(8)
O2 C10 C9 125.1(7)
C11 C10 C9 116.4(7)
C12 C11 C10 123.0(9)
C12 C11 H11 118.5
C10 C11 H11 118.5
C11 C12 C13 120.7(8)
C11 C12 H12 119.6
C13 C12 H12 119.6
C14 C13 C12 117.9(9)
C14 C13 H13 121.1
C12 C13 H13 121.1
C13 C14 C9 123.5(10)
C13 C14 H14 118.2
C9 C14 H14 118.2
N3 C15 C16 122.7(8)
N3 C15 H15 118.6
C16 C15 H15 118.6
C17 C16 C15 118.6(8)
C17 C16 H16 120.7
C15 C16 H16 120.7
C16 C17 C18 120.3(8)
C16 C17 H17 119.9
C18 C17 H17 119.9
C26 C18 C17 117.3(8)
C26 C18 C19 119.4(8)
C17 C18 C19 123.2(8)
C20 C19 C18 121.2(8)
C20 C19 H19 119.4
C18 C19 H19 119.4
C19 C20 C21 121.9(8)
C19 C20 H20 119.1
C21 C20 H20 119.1
C22 C21 C20 124.4(8)
C22 C21 C25 116.3(8)
C20 C21 C25 119.4(8)
C23 C22 C21 120.0(8)
C23 C22 H22 120.0
C21 C22 H22 120.0
C22 C23 C24 119.8(8)
C22 C23 H23 120.1
C24 C23 H23 120.1
N4 C24 C23 122.9(8)
N4 C24 H24 118.5
C23 C24 H24 118.5
N4 C25 C21 123.9(7)
N4 C25 C26 116.8(7)
C21 C25 C26 119.2(7)
N3 C26 C18 123.0(8)
N3 C26 C25 118.0(7)
C18 C26 C25 119.0(7)

loop_
_geom_bond_atom_site_label_1
_geom_bond_atom_site_label_2
_geom_bond_distance
Cu1 N1 1.914(6)
Cu1 O2 1.931(6)
Cu1 O1 1.987(5)
Cu1 N3 2.012(6)
Cu1 N4 2.271(7)
N1 C8 1.272(9)
N1 N2 1.406(8)
N2 C1 1.306(9)
N3 C15 1.310(9)
N3 C26 1.361(10)
N4 C24 1.330(10)
N4 C25 1.341(10)
O1 C1 1.295(9)
O2 C10 1.293(10)
C1 C2 1.473(10)
C2 C3 1.387(10)
C2 C7 1.393(11)
C3 C4 1.380(11)
C3 H3 0.9300
C4 C5 1.356(13)
C4 H4 0.9300
C5 C6 1.387(12)
C5 H5 0.9300
C6 C7 1.360(11)
C6 H6 0.9300
C7 H7 0.9300
C8 C9 1.421(10)
C8 H8 0.9300
C9 C14 1.414(11)
C9 C10 1.428(11)
C10 C11 1.418(11)
C11 C12 1.355(12)
C11 H11 0.9300
C12 C13 1.404(14)
C12 H12 0.9300
C13 C14 1.358(13)
C13 H13 0.9300
C14 H14 0.9300
C15 C16 1.421(12)
C15 H15 0.9300
C16 C17 1.347(13)
C16 H16 0.9300
C17 C18 1.399(11)
C17 H17 0.9300
C18 C26 1.391(10)
C18 C19 1.438(13)
C19 C20 1.335(15)
C19 H19 0.9300
C20 C21 1.409(12)
C20 H20 0.9300
C21 C22 1.402(12)
C21 C25 1.409(11)
C22 C23 1.339(12)
C22 H22 0.9300
C23 C24 1.393(11)
C23 H23 0.9300
C24 H24 0.9300
C25 C26 1.464(11)

loop_
_geom_torsion_atom_site_label_1
_geom_torsion_atom_site_label_2
_geom_torsion_atom_site_label_3
_geom_torsion_atom_site_label_4
_geom_torsion
C8 N1 N2 C1 -178.4(6)
Cu1 N1 N2 C1 7.0(7)
Cu1 O1 C1 N2 -1.7(8)
Cu1 O1 C1 C2 -179.3(5)
N1 N2 C1 O1 -3.4(9)
N1 N2 C1 C2 174.3(5)
O1 C1 C2 C3 8.7(10)
N2 C1 C2 C3 -169.1(7)
O1 C1 C2 C7 -173.0(7)
N2 C1 C2 C7 9.1(10)
C7 C2 C3 C4 -3.0(11)
C1 C2 C3 C4 175.4(7)
C2 C3 C4 C5 2.4(13)
C3 C4 C5 C6 -0.7(14)
C4 C5 C6 C7 -0.2(13)
C5 C6 C7 C2 -0.5(12)
C3 C2 C7 C6 2.1(11)
C1 C2 C7 C6 -176.2(7)
N2 N1 C8 C9 173.1(6)
Cu1 N1 C8 C9 -13.1(11)
N1 C8 C9 C14 178.8(8)
N1 C8 C9 C10 -3.6(11)
Cu1 O2 C10 C11 -171.2(5)
Cu1 O2 C10 C9 8.7(11)
C14 C9 C10 O2 -176.6(8)
C8 C9 C10 O2 5.7(11)
C14 C9 C10 C11 3.2(10)
C8 C9 C10 C11 -174.4(7)
O2 C10 C11 C12 176.2(8)
C9 C10 C11 C12 -3.7(12)
C10 C11 C12 C13 1.3(14)
C11 C12 C13 C14 1.5(15)
C12 C13 C14 C9 -1.9(15)
C8 C9 C14 C13 177.1(9)
C10 C9 C14 C13 -0.6(13)
C26 N3 C15 C16 -0.8(11)
Cu1 N3 C15 C16 -170.9(6)
N3 C15 C16 C17 1.0(13)
C15 C16 C17 C18 -1.1(13)
C16 C17 C18 C26 1.1(12)
C16 C17 C18 C19 -179.2(9)
C26 C18 C19 C20 -1.4(14)
C17 C18 C19 C20 179.0(8)
C18 C19 C20 C21 2.3(15)
C19 C20 C21 C22 177.6(9)
C19 C20 C21 C25 -2.4(13)
C20 C21 C22 C23 -179.4(9)
C25 C21 C22 C23 0.6(12)
C21 C22 C23 C24 0.9(13)
C25 N4 C24 C23 -1.6(11)
Cu1 N4 C24 C23 174.6(6)
C22 C23 C24 N4 -0.5(13)
C24 N4 C25 C21 3.2(10)
Cu1 N4 C25 C21 -173.8(6)
C24 N4 C25 C26 179.0(6)
Cu1 N4 C25 C26 2.0(7)
C22 C21 C25 N4 -2.8(11)
C20 C21 C25 N4 177.2(8)
C22 C21 C25 C26 -178.5(7)
C20 C21 C25 C26 1.6(11)
C15 N3 C26 C18 0.8(11)
Cu1 N3 C26 C18 171.8(6)
C15 N3 C26 C25 179.7(6)
Cu1 N3 C26 C25 -9.4(9)
C17 C18 C26 N3 -1.0(12)
C19 C18 C26 N3 179.4(8)
C17 C18 C26 C25 -179.8(6)
C19 C18 C26 C25 0.5(12)
N4 C25 C26 N3 4.4(10)
C21 C25 C26 N3 -179.6(7)
N4 C25 C26 C18 -176.7(7)
C21 C25 C26 C18 -0.7(10)
